data_4348345
loop_
_publ_author_name
'Rachuri, Yadagiri'
'Parmar, Bhavesh'
'Bisht, Kamal Kumar'
'Suresh, Eringathodi'

_publ_section_title
;
 Structural studies and detection of nitroaromatics by luminescent 2D
 coordination polymers with angular dicarboxylate ligands
;
_journal_issue 3
_journal_name_full 'Inorganic Chemistry Frontiers'
_journal_page_first 228
_journal_paper_doi 10.1039/C4QI00175C
_journal_volume 2
_journal_year 2015
_chemical_formula_sum 'C32 H28 N2 O14 S2 Zn3'
_chemical_formula_weight 924.79
_space_group_IT_number 14
_space_group_name_Hall '-P 2yn'
_space_group_name_H-M_alt 'P 1 21/n 1'
_symmetry_cell_setting monoclinic
_symmetry_space_group_name_H-M 'P 1 21/n 1'
_atom_sites_solution_hydrogens geom
_atom_sites_solution_primary direct
_atom_sites_solution_secondary difmap
_audit_creation_method SHELXL-97
_audit_update_record
;
2014-09-15 deposited with the CCDC.
2015-01-14 downloaded from the CCDC.
;
_cell_angle_alpha 90.00
_cell_angle_beta 93.811(2)
_cell_angle_gamma 90.00
_cell_formula_units_Z 2
_cell_length_a 14.0167(19)
_cell_length_b 6.0416(8)
_cell_length_c 19.452(3)
_cell_measurement_reflns_used 1884
_cell_measurement_temperature 150(2)
_cell_measurement_theta_max 27.78
_cell_measurement_theta_min 2.91
_cell_volume 1643.6(4)
_computing_cell_refinement 'BRUKER SMART'
_computing_data_collection 'BRUKER SMART'
_computing_data_reduction 'BRUKER SAINT'
_computing_molecular_graphics ORTEP
_computing_structure_refinement 'SHELXL-97 (Sheldrick, 1997)'
_computing_structure_solution 'SHELXS-97 (Sheldrick, 1990)'
_diffrn_ambient_temperature 150(2)
_diffrn_measured_fraction_theta_full 0.999
_diffrn_measured_fraction_theta_max 0.999
_diffrn_measurement_device_type 'BRUKER SMART APEX CCD DIFFARCTOMETER'
_diffrn_measurement_method 'OMEGA-PHI SCAN'
_diffrn_radiation_monochromator graphite
_diffrn_radiation_source 'fine-focus sealed tube'
_diffrn_radiation_type MoK\a
_diffrn_radiation_wavelength 0.71073
_diffrn_reflns_av_R_equivalents 0.0503
_diffrn_reflns_av_sigmaI/netI 0.0633
_diffrn_reflns_limit_h_max 17
_diffrn_reflns_limit_h_min -16
_diffrn_reflns_limit_k_max 7
_diffrn_reflns_limit_k_min -5
_diffrn_reflns_limit_l_max 23
_diffrn_reflns_limit_l_min -22
_diffrn_reflns_number 8454
_diffrn_reflns_theta_full 26.00
_diffrn_reflns_theta_max 26.00
_diffrn_reflns_theta_min 1.74
_exptl_absorpt_coefficient_mu 2.376
_exptl_absorpt_correction_T_max 0.9540
_exptl_absorpt_correction_T_min 0.6110
_exptl_absorpt_correction_type multi-scan
_exptl_absorpt_process_details 'BRUKER SADBS'
_exptl_crystal_colour 'LIGHT YELLOW'
_exptl_crystal_density_diffrn 1.869
_exptl_crystal_density_method 'not measured'
_exptl_crystal_description NEEDLE
_exptl_crystal_F_000 936
_exptl_crystal_size_max 0.23
_exptl_crystal_size_mid 0.06
_exptl_crystal_size_min 0.02
_refine_diff_density_max 0.803
_refine_diff_density_min -1.442
_refine_diff_density_rms 0.151
_refine_ls_extinction_method none
_refine_ls_goodness_of_fit_ref 1.212
_refine_ls_hydrogen_treatment mixed
_refine_ls_matrix_type full
_refine_ls_number_parameters 244
_refine_ls_number_reflns 3235
_refine_ls_number_restraints 0
_refine_ls_restrained_S_all 1.212
_refine_ls_R_factor_all 0.0947
_refine_ls_R_factor_gt 0.0768
_refine_ls_shift/su_max 0.001
_refine_ls_shift/su_mean 0.000
_refine_ls_structure_factor_coef Fsqd
_refine_ls_weighting_details 'calc w=1/[\s^2^(Fo^2^)+(0.0499P)^2^+10.2702P] where P=(Fo^2^+2Fc^2^)/3'
_refine_ls_weighting_scheme calc
_refine_ls_wR_factor_gt 0.1494
_refine_ls_wR_factor_ref 0.1565
_reflns_number_gt 2705
_reflns_number_total 3235
_reflns_threshold_expression >2sigma(I)
_cod_data_source_file c4qi00175c2.cif
_cod_data_source_block ycp378m
_cod_depositor_comments
;
The following automatic conversions were performed:

data item '_exptl_absorpt_correction_type' value 'MULTI-SCAN' was
changed to 'multi-scan' in accordance with the
/home/saulius/struct/COD-crude-data/automatic-downloads/DataCite-retrospective/RSC/depositions/lib/dictionaries/cif_core.dic
dictionary named 'cif_core.dic' version 2.4.2 last updated on
2011-04-26.

data item '_symmetry_cell_setting' value 'Monoclinic' was changed to
'monoclinic' in accordance with the
/home/saulius/struct/COD-crude-data/automatic-downloads/DataCite-retrospective/RSC/depositions/lib/dictionaries/cif_core.dic
dictionary named 'cif_core.dic' version 2.4.2 last updated on
2011-04-26.

Automatic conversion script
Id: cif_fix_values 6909 2019-04-08 15:41:33Z antanas 
;
_cod_original_sg_symbol_H-M P21/n
_cod_database_code 4348345

loop_
_symmetry_equiv_pos_as_xyz
'x, y, z'
'-x+1/2, y+1/2, -z+1/2'
'-x, -y, -z'
'x-1/2, -y-1/2, z-1/2'

loop_
_atom_site_label
_atom_site_type_symbol
_atom_site_fract_x
_atom_site_fract_y
_atom_site_fract_z
_atom_site_U_iso_or_equiv
_atom_site_adp_type
_atom_site_occupancy
_atom_site_symmetry_multiplicity
_atom_site_calc_flag
_atom_site_refinement_flags
Zn1 Zn 0.5000 0.5000 0.5000 0.0104(3) Uani 1 2 d S
Zn2 Zn 0.60137(5) 0.98580(13) 0.52000(4) 0.0118(2) Uani 1 1 d .
S1 S 0.96625(11) 0.4026(3) 0.23113(8) 0.0099(4) Uani 1 1 d .
O1 O 0.5996(3) 0.5829(8) 0.4299(2) 0.0142(10) Uani 1 1 d .
O2 O 0.6974(3) 0.8609(8) 0.4650(2) 0.0158(11) Uani 1 1 d .
O3 O 0.9613(3) 0.1658(8) 0.2251(2) 0.0165(11) Uani 1 1 d .
O4 O 0.9516(3) 0.5389(8) 0.1703(2) 0.0180(11) Uani 1 1 d .
O5 O 1.3797(3) 0.5245(8) 0.4243(2) 0.0167(11) Uani 1 1 d .
O6 O 1.3359(3) 0.8744(8) 0.4011(2) 0.0169(11) Uani 1 1 d .
O7 O 0.4865(3) 0.8123(7) 0.5366(2) 0.0075(9) Uani 1 1 d .
C1 C 0.6744(5) 0.6893(11) 0.4282(3) 0.0107(14) Uani 1 1 d .
C2 C 0.7484(5) 0.6211(11) 0.3797(3) 0.0121(14) Uani 1 1 d .
C3 C 0.7412(5) 0.4103(12) 0.3485(3) 0.0143(14) Uani 1 1 d .
H3 H 0.6907 0.3169 0.3571 0.017 Uiso 1 1 calc R
C4 C 0.8095(5) 0.3439(12) 0.3052(3) 0.0141(14) Uani 1 1 d .
H4 H 0.8068 0.2025 0.2863 0.017 Uiso 1 1 calc R
C5 C 0.8823(5) 0.4871(12) 0.2896(3) 0.0131(14) Uani 1 1 d .
C6 C 0.8871(5) 0.6974(12) 0.3189(3) 0.0181(16) Uani 1 1 d .
H6 H 0.9352 0.7946 0.3078 0.022 Uiso 1 1 calc R
C7 C 0.8212(5) 0.7621(12) 0.3640(3) 0.0151(15) Uani 1 1 d .
H7 H 0.8256 0.9018 0.3841 0.018 Uiso 1 1 calc R
C8 C 1.0769(4) 0.4735(11) 0.2729(3) 0.0122(14) Uani 1 1 d .
C9 C 1.1201(5) 0.3254(11) 0.3197(3) 0.0143(15) Uani 1 1 d .
H9 H 1.0928 0.1870 0.3258 0.017 Uiso 1 1 calc R
C10 C 1.2034(4) 0.3830(12) 0.3571(3) 0.0116(14) Uani 1 1 d .
H10 H 1.2332 0.2826 0.3878 0.014 Uiso 1 1 calc R
C11 C 1.2425(4) 0.5918(11) 0.3487(3) 0.0101(13) Uani 1 1 d .
C12 C 1.2002(5) 0.7396(12) 0.3007(3) 0.0133(14) Uani 1 1 d .
H12 H 1.2270 0.8788 0.2950 0.016 Uiso 1 1 calc R
C13 C 1.1187(4) 0.6790(11) 0.2618(3) 0.0103(14) Uani 1 1 d .
H13 H 1.0917 0.7742 0.2283 0.012 Uiso 1 1 calc R
C14 C 1.3271(5) 0.6654(11) 0.3952(3) 0.0114(14) Uani 1 1 d .
N1 N 0.9950(9) 0.179(2) 0.4727(6) 0.098(4) Uani 1 1 d .
H1 H 1.0092 0.3154 0.4667 0.118 Uiso 1 1 calc R
C15 C 0.9418(10) 0.106(4) 0.5295(6) 0.106(7) Uani 1 1 d .
H15A H 0.9214 0.2369 0.5533 0.127 Uiso 1 1 calc R
H15B H 0.8844 0.0330 0.5102 0.127 Uiso 1 1 calc R
C16 C 1.0215(11) 0.014(3) 0.4287(7) 0.091(6) Uani 1 1 d .
H16A H 0.9667 -0.0538 0.4038 0.109 Uiso 1 1 calc R
H16B H 1.0661 0.0668 0.3963 0.109 Uiso 1 1 calc R
H7C H 0.479(7) 0.789(17) 0.572(5) 0.050 Uiso 1 1 d .

loop_
_atom_site_aniso_label
_atom_site_aniso_U_11
_atom_site_aniso_U_22
_atom_site_aniso_U_33
_atom_site_aniso_U_23
_atom_site_aniso_U_13
_atom_site_aniso_U_12
Zn1 0.0098(5) 0.0090(6) 0.0124(5) -0.0009(5) 0.0012(4) -0.0003(5)
Zn2 0.0087(4) 0.0114(4) 0.0150(4) -0.0034(3) -0.0019(3) 0.0003(3)
S1 0.0050(7) 0.0173(9) 0.0071(7) -0.0017(7) -0.0014(6) 0.0002(7)
O1 0.009(2) 0.019(3) 0.015(2) -0.001(2) 0.0027(18) -0.007(2)
O2 0.007(2) 0.016(3) 0.025(3) -0.004(2) 0.0039(19) -0.002(2)
O3 0.007(2) 0.018(3) 0.025(3) -0.010(2) -0.0010(19) -0.003(2)
O4 0.013(2) 0.026(3) 0.015(2) 0.001(2) -0.0012(18) 0.001(2)
O5 0.018(3) 0.014(3) 0.017(2) -0.001(2) -0.0075(19) 0.004(2)
O6 0.020(3) 0.015(3) 0.014(2) -0.004(2) -0.0113(19) -0.004(2)
O7 0.009(2) 0.008(2) 0.006(2) 0.0001(19) -0.0006(17) -0.0010(18)
C1 0.011(3) 0.014(4) 0.007(3) 0.005(3) 0.002(2) 0.008(3)
C2 0.012(3) 0.015(4) 0.009(3) 0.002(3) -0.002(2) 0.004(3)
C3 0.016(4) 0.013(3) 0.014(3) 0.003(3) 0.003(3) -0.008(3)
C4 0.013(3) 0.014(4) 0.016(3) -0.001(3) 0.007(3) 0.001(3)
C5 0.010(3) 0.019(4) 0.010(3) -0.001(3) -0.002(2) 0.005(3)
C6 0.018(4) 0.017(4) 0.020(4) 0.002(3) 0.005(3) -0.002(3)
C7 0.015(4) 0.012(3) 0.019(4) -0.003(3) 0.004(3) 0.000(3)
C8 0.007(3) 0.016(4) 0.013(3) -0.007(3) 0.000(2) -0.002(3)
C9 0.012(3) 0.008(3) 0.022(4) 0.002(3) -0.001(3) -0.002(3)
C10 0.004(3) 0.016(4) 0.015(3) 0.004(3) -0.001(2) -0.001(3)
C11 0.005(3) 0.015(3) 0.010(3) -0.003(3) 0.000(2) 0.003(3)
C12 0.014(3) 0.013(4) 0.014(3) -0.004(3) 0.005(3) 0.000(3)
C13 0.002(3) 0.017(4) 0.011(3) 0.003(3) 0.000(2) 0.004(3)
C14 0.014(3) 0.014(4) 0.006(3) -0.003(3) 0.002(2) 0.001(3)
N1 0.142(12) 0.087(10) 0.068(8) -0.001(7) 0.022(8) -0.024(9)
C15 0.082(10) 0.21(2) 0.028(6) 0.009(10) 0.010(6) -0.044(12)
C16 0.099(11) 0.120(14) 0.059(8) -0.020(9) 0.038(8) -0.075(10)

loop_
_atom_type_symbol
_atom_type_description
_atom_type_scat_dispersion_real
_atom_type_scat_dispersion_imag
_atom_type_scat_source
C C 0.0033 0.0016 'International Tables Vol C Tables 4.2.6.8 and 6.1.1.4'
H H 0.0000 0.0000 'International Tables Vol C Tables 4.2.6.8 and 6.1.1.4'
N N 0.0061 0.0033 'International Tables Vol C Tables 4.2.6.8 and 6.1.1.4'
O O 0.0106 0.0060 'International Tables Vol C Tables 4.2.6.8 and 6.1.1.4'
S S 0.1246 0.1234 'International Tables Vol C Tables 4.2.6.8 and 6.1.1.4'
Zn Zn 0.2839 1.4301 'International Tables Vol C Tables 4.2.6.8 and 6.1.1.4'

loop_
_geom_angle_atom_site_label_1
_geom_angle_atom_site_label_2
_geom_angle_atom_site_label_3
_geom_angle
_geom_angle_site_symmetry_1
_geom_angle_site_symmetry_3
O7 Zn1 O7 179.996(2) 3_666 .
O7 Zn1 O1 95.05(18) 3_666 3_666
O7 Zn1 O1 84.95(18) . 3_666
O7 Zn1 O1 84.95(18) 3_666 .
O7 Zn1 O1 95.05(18) . .
O1 Zn1 O1 179.998(1) 3_666 .
O7 Zn1 O5 84.95(17) 3_666 1_455
O7 Zn1 O5 95.05(17) . 1_455
O1 Zn1 O5 86.32(18) 3_666 1_455
O1 Zn1 O5 93.68(18) . 1_455
O7 Zn1 O5 95.05(17) 3_666 3_766
O7 Zn1 O5 84.95(17) . 3_766
O1 Zn1 O5 93.68(18) 3_666 3_766
O1 Zn1 O5 86.32(18) . 3_766
O5 Zn1 O5 180.00(19) 1_455 3_766
O6 Zn2 O2 108.5(2) 3_776 .
O6 Zn2 O7 116.2(2) 3_776 .
O2 Zn2 O7 119.45(19) . .
O6 Zn2 O7 113.8(2) 3_776 3_676
O2 Zn2 O7 111.02(19) . 3_676
O3 S1 O4 119.8(3) . .
O3 S1 C8 108.5(3) . .
O4 S1 C8 108.2(3) . .
O3 S1 C5 108.1(3) . .
O4 S1 C5 107.4(3) . .
C8 S1 C5 103.7(3) . .
C1 O1 Zn1 138.9(4) . .
C1 O2 Zn2 117.7(4) . .
C14 O5 Zn1 140.3(4) . 1_655
C14 O6 Zn2 123.1(4) . 3_776
Zn2 O7 Zn2 93.77(19) . 3_676
Zn2 O7 Zn1 110.0(2) . .
Zn2 O7 Zn1 116.1(2) 3_676 .
Zn2 O7 H7C 116(8) . .
Zn2 O7 H7C 121(8) 3_676 .
Zn1 O7 H7C 100(8) . .
O1 C1 O2 126.0(6) . .
O1 C1 C2 119.8(6) . .
O2 C1 C2 114.2(6) . .
C7 C2 C3 119.7(6) . .
C7 C2 C1 121.3(6) . .
C3 C2 C1 118.9(6) . .
C4 C3 C2 119.6(6) . .
C4 C3 H3 120.2 . .
C2 C3 H3 120.2 . .
C3 C4 C5 120.2(7) . .
C3 C4 H4 119.9 . .
C5 C4 H4 119.9 . .
C4 C5 C6 119.8(6) . .
C4 C5 S1 119.4(5) . .
C6 C5 S1 120.8(5) . .
C7 C6 C5 120.3(7) . .
C7 C6 H6 119.8 . .
C5 C6 H6 119.8 . .
C6 C7 C2 120.3(7) . .
C6 C7 H7 119.9 . .
C2 C7 H7 119.9 . .
C9 C8 C13 120.5(6) . .
C9 C8 S1 118.7(5) . .
C13 C8 S1 120.8(5) . .
C10 C9 C8 120.1(6) . .
C10 C9 H9 120.0 . .
C8 C9 H9 120.0 . .
C9 C10 C11 119.6(6) . .
C9 C10 H10 120.2 . .
C11 C10 H10 120.2 . .
C10 C11 C12 120.4(6) . .
C10 C11 C14 119.8(6) . .
C12 C11 C14 119.6(6) . .
C13 C12 C11 119.8(6) . .
C13 C12 H12 120.1 . .
C11 C12 H12 120.1 . .
C12 C13 C8 119.5(6) . .
C12 C13 H13 120.3 . .
C8 C13 H13 120.3 . .
O5 C14 O6 126.2(6) . .
O5 C14 C11 119.4(6) . .
O6 C14 C11 114.4(6) . .
C16 N1 C15 115.4(14) . .
C16 N1 C15 37.2(8) . 3_756
C15 N1 C15 90.4(11) . 3_756
C16 N1 H1 122.3 . .
C15 N1 H1 122.3 . .
C15 N1 H1 137.7 3_756 .
C16 C15 N1 119.4(16) 3_756 .
C16 C15 N1 44.9(11) 3_756 3_756
N1 C15 N1 89.6(11) . 3_756
C16 C15 H15A 107.5 3_756 .
N1 C15 H15A 107.5 . .
N1 C15 H15A 152.3 3_756 .
C16 C15 H15B 107.5 3_756 .
N1 C15 H15B 107.5 . .
N1 C15 H15B 87.6 3_756 .
H15A C15 H15B 107.0 . .
C15 C16 N1 97.9(14) 3_756 .
C15 C16 H16A 112.2 3_756 .
N1 C16 H16A 112.2 . .
C15 C16 H16B 112.2 3_756 .
N1 C16 H16B 112.2 . .
H16A C16 H16B 109.8 . .

loop_
_geom_bond_atom_site_label_1
_geom_bond_atom_site_label_2
_geom_bond_distance
_geom_bond_site_symmetry_2
Zn1 O7 2.030(5) 3_666
Zn1 O7 2.030(5) .
Zn1 O1 2.076(4) 3_666
Zn1 O1 2.076(4) .
Zn1 O5 2.169(4) 1_455
Zn1 O5 2.169(4) 3_766
Zn2 O6 1.914(4) 3_776
Zn2 O2 1.929(5) .
Zn2 O7 1.965(4) .
Zn2 O7 2.009(4) 3_676
Zn2 Zn2 2.9010(15) 3_676
S1 O3 1.436(5) .
S1 O4 1.446(5) .
S1 C8 1.756(6) .
S1 C5 1.766(7) .
O1 C1 1.232(8) .
O2 C1 1.288(8) .
O5 C14 1.238(8) .
O5 Zn1 2.169(4) 1_655
O6 C14 1.273(8) .
O6 Zn2 1.914(4) 3_776
O7 Zn2 2.009(4) 3_676
O7 H7C 0.73(9) .
C1 C2 1.507(9) .
C2 C7 1.378(9) .
C2 C3 1.411(10) .
C3 C4 1.375(9) .
C3 H3 0.9300 .
C4 C5 1.387(10) .
C4 H4 0.9300 .
C5 C6 1.392(10) .
C6 C7 1.373(9) .
C6 H6 0.9300 .
C7 H7 0.9300 .
C8 C9 1.386(9) .
C8 C13 1.396(9) .
C9 C10 1.379(9) .
C9 H9 0.9300 .
C10 C11 1.390(10) .
C10 H10 0.9300 .
C11 C12 1.395(9) .
C11 C14 1.510(9) .
C12 C13 1.378(9) .
C12 H12 0.9300 .
C13 H13 0.9300 .
N1 C16 1.379(18) .
N1 C15 1.442(15) .
N1 C15 1.94(2) 3_756
N1 H1 0.8600 .
C15 C16 1.18(2) 3_756
C15 N1 1.94(2) 3_756
C15 H15A 0.9700 .
C15 H15B 0.9700 .
C16 C15 1.18(2) 3_756
C16 H16A 0.9700 .
C16 H16B 0.9700 .
